data_1553779
loop_
_publ_author_name
'Tang, Hai-Tao'
'Zeng, Jia-Hao'
'Chen, Jun-Jia'
'Zhou, Yun-Bing'
'Li, Ren-Hao'
'Zhan, Zhuang-Ping'

_publ_section_title
;
 Synthesis of pyrazolo[5,1-a]isoquinolines through copper-catalyzed
 regioselective bicyclization of N-propargylic sulfonylhydrazones
;
_journal_issue 8
_journal_name_full 'Organic Chemistry Frontiers'
_journal_page_first 1513
_journal_paper_doi 10.1039/C7QO00249A
_journal_volume 4
_journal_year 2017
_chemical_formula_moiety 'C21 H16 N2 O3'
_chemical_formula_sum 'C21 H16 N2 O3'
_chemical_formula_weight 344.36
_space_group_crystal_system orthorhombic
_space_group_IT_number 29
_space_group_name_Hall 'P 2c -2ac'
_space_group_name_H-M_alt 'P c a 21'
_atom_sites_solution_hydrogens geom
_atom_sites_solution_primary direct
_audit_creation_date 2017-03-21
_audit_creation_method
;
Olex2 1.2
(compiled 2017.03.02 svn.r3394 for OlexSys, GUI svn.r5324)
;
_audit_update_record
;
2017-03-21 deposited with the CCDC.
2017-04-27 downloaded from the CCDC.
;
_cell_angle_alpha 90
_cell_angle_beta 90
_cell_angle_gamma 90
_cell_formula_units_Z 4
_cell_length_a 11.0348(7)
_cell_length_b 21.2718(12)
_cell_length_c 7.2221(6)
_cell_measurement_reflns_used 1090
_cell_measurement_temperature 184.3(3)
_cell_measurement_theta_max 28.5310
_cell_measurement_theta_min 3.5100
_cell_volume 1695.2(2)
_computing_cell_refinement
;
CrysAlisPro, Agilent Technologies,
Version 1.171.36.24 (release 03-12-2012 CrysAlis171 .NET)
(compiled Dec  3 2012,18:21:49)
;
_computing_data_collection
;
CrysAlisPro, Agilent Technologies,
Version 1.171.36.24 (release 03-12-2012 CrysAlis171 .NET)
(compiled Dec  3 2012,18:21:49)
;
_computing_data_reduction
;
CrysAlisPro, Agilent Technologies,
Version 1.171.36.24 (release 03-12-2012 CrysAlis171 .NET)
(compiled Dec  3 2012,18:21:49)
;
_computing_molecular_graphics 'Olex2 (Dolomanov et al., 2009)'
_computing_publication_material 'Olex2 (Dolomanov et al., 2009)'
_computing_structure_refinement 'ShelXL (Sheldrick, 2015)'
_computing_structure_solution 'ShelXT (Sheldrick, 2015)'
_diffrn_ambient_temperature 184.3(3)
_diffrn_detector_area_resol_mean 16.1903
_diffrn_measured_fraction_theta_full 0.997
_diffrn_measured_fraction_theta_max 0.997
_diffrn_measurement_details
;
#__ type_ start__ end____ width___ exp.time_
  1 omega  -47.00   -2.00   1.0000   10.0000
omega____ theta____ kappa____ phi______ frames
    -      -23.0060   57.0000  150.0000 45

#__ type_ start__ end____ width___ exp.time_
  2 omega  -16.00   40.00   1.0000   10.0000
omega____ theta____ kappa____ phi______ frames
    -      -23.0060   38.0000  -30.0000 56

#__ type_ start__ end____ width___ exp.time_
  3 omega  -50.00   27.00   1.0000   10.0000
omega____ theta____ kappa____ phi______ frames
    -      -23.0060   77.0000 -180.0000 77

#__ type_ start__ end____ width___ exp.time_
  4 omega  -38.00   38.00   1.0000   10.0000
omega____ theta____ kappa____ phi______ frames
    -      -23.0060   52.0000   48.0000 76
;
_diffrn_measurement_device_type 'Xcalibur, Sapphire3, Gemini ultra'
_diffrn_measurement_method '\w scans'
_diffrn_orient_matrix_UB_11 -0.0368903000
_diffrn_orient_matrix_UB_12 -0.0272179000
_diffrn_orient_matrix_UB_13 0.0063556000
_diffrn_orient_matrix_UB_21 -0.0162701000
_diffrn_orient_matrix_UB_22 0.0034709000
_diffrn_orient_matrix_UB_23 -0.0944466000
_diffrn_orient_matrix_UB_31 0.0500242000
_diffrn_orient_matrix_UB_32 -0.0189791000
_diffrn_orient_matrix_UB_33 -0.0261397000
_diffrn_radiation_monochromator graphite
_diffrn_radiation_type MoK\a
_diffrn_radiation_wavelength 0.71073
_diffrn_reflns_av_R_equivalents 0.0398
_diffrn_reflns_av_unetI/netI 0.0454
_diffrn_reflns_Laue_measured_fraction_full 0.997
_diffrn_reflns_Laue_measured_fraction_max 0.997
_diffrn_reflns_limit_h_max 13
_diffrn_reflns_limit_h_min -11
_diffrn_reflns_limit_k_max 23
_diffrn_reflns_limit_k_min -25
_diffrn_reflns_limit_l_max 8
_diffrn_reflns_limit_l_min -8
_diffrn_reflns_number 6362
_diffrn_reflns_point_group_measured_fraction_full 0.919
_diffrn_reflns_point_group_measured_fraction_max 0.919
_diffrn_reflns_theta_full 24.999
_diffrn_reflns_theta_max 24.999
_diffrn_reflns_theta_min 3.415
_diffrn_source 'Enhance (Mo) X-ray Source'
_exptl_absorpt_coefficient_mu 0.092
_exptl_absorpt_correction_T_max 1.00000
_exptl_absorpt_correction_T_min 0.82593
_exptl_absorpt_correction_type multi-scan
_exptl_absorpt_process_details
;
CrysAlisPro, Agilent Technologies,
Version 1.171.36.24 (release 03-12-2012 CrysAlis171 .NET)
(compiled Dec  3 2012,18:21:49)
Empirical absorption correction using spherical harmonics,
 implemented in SCALE3 ABSPACK scaling algorithm.
;
_exptl_crystal_colour 'clear light colourless'
_exptl_crystal_colour_lustre clear
_exptl_crystal_colour_modifier light
_exptl_crystal_colour_primary colourless
_exptl_crystal_density_diffrn 1.349
_exptl_crystal_description plate
_exptl_crystal_F_000 720
_exptl_crystal_size_max 0.1
_exptl_crystal_size_mid 0.1
_exptl_crystal_size_min 0.05
_refine_diff_density_max 0.195
_refine_diff_density_min -0.231
_refine_diff_density_rms 0.045
_refine_ls_abs_structure_details
;
 Flack x determined using 771 quotients [(I+)-(I-)]/[(I+)+(I-)]
 (Parsons, Flack and Wagner, Acta Cryst. B69 (2013) 249-259).
;
_refine_ls_abs_structure_Flack -0.3(10)
_refine_ls_extinction_method none
_refine_ls_goodness_of_fit_ref 1.161
_refine_ls_hydrogen_treatment constr
_refine_ls_matrix_type full
_refine_ls_number_parameters 236
_refine_ls_number_reflns 2770
_refine_ls_number_restraints 1
_refine_ls_restrained_S_all 1.161
_refine_ls_R_factor_all 0.0713
_refine_ls_R_factor_gt 0.0610
_refine_ls_shift/su_max 0.000
_refine_ls_shift/su_mean 0.000
_refine_ls_structure_factor_coef Fsqd
_refine_ls_weighting_details 'w=1/[\s^2^(Fo^2^)+(0.0534P)^2^+0.2789P] where P=(Fo^2^+2Fc^2^)/3'
_refine_ls_weighting_scheme calc
_refine_ls_wR_factor_gt 0.1247
_refine_ls_wR_factor_ref 0.1292
_reflns_Friedel_coverage 0.690
_reflns_Friedel_fraction_full 0.826
_reflns_Friedel_fraction_max 0.826
_reflns_number_gt 2472
_reflns_number_total 2770
_reflns_threshold_expression 'I > 2\s(I)'
_cod_data_source_file c7qo00249a2.cif
_cod_data_source_block tht160623-1
_cod_database_code 1553779
_shelx_shelxl_version_number 2014/7
_shelx_space_group_comment
;
The symmetry employed for this shelxl refinement is uniquely defined
by the following loop, which should always be used as a source of
symmetry information in preference to the above space-group names.
They are only intended as comments.
;
_reflns_odcompleteness_completeness 99.60
_reflns_odcompleteness_iscentric 1
_reflns_odcompleteness_theta 27.42
_olex2_refinement_description
;
1. Fixed Uiso
 At 1.2 times of:
  All C(H) groups, All C(H,H) groups
 At 1.5 times of:
  All C(H,H,H) groups
2.a Secondary CH2 refined with riding coordinates:
 C00J(H00B,H00C)
2.b Aromatic/amide H refined with riding coordinates:
 C007(H007), C00A(H00A), C00D(H00D), C00G(H00G), C00H(H00H), C00I(H00I),
 C00K(H00K), C00L(H00L), C00M(H00M), C00N(H00N), C00O(H00O)
2.c Idealised Me refined as rotating group:
 C00Q(H00E,H00F,H00J)
;
_olex2_submission_special_instructions 'No special instructions were received'

loop_
_space_group_symop_operation_xyz
'x, y, z'
'-x, -y, z+1/2'
'x+1/2, -y, z'
'-x+1/2, y, z+1/2'

loop_
_atom_site_label
_atom_site_type_symbol
_atom_site_fract_x
_atom_site_fract_y
_atom_site_fract_z
_atom_site_U_iso_or_equiv
_atom_site_adp_type
_atom_site_occupancy
_atom_site_site_symmetry_order
_atom_site_calc_flag
_atom_site_refinement_flags_posn
O001 O 0.7395(3) 0.11525(13) 0.3817(5) 0.0407(8) Uani 1 1 d .
N002 N 0.7641(3) 0.31054(14) 0.5078(6) 0.0279(8) Uani 1 1 d .
O003 O 0.6773(3) 0.47476(13) 0.5189(7) 0.0568(11) Uani 1 1 d .
N004 N 0.8875(3) 0.31309(15) 0.4972(6) 0.0325(9) Uani 1 1 d .
C005 C 0.8211(3) 0.21150(18) 0.4886(6) 0.0262(9) Uani 1 1 d .
C006 C 0.9435(3) 0.10901(17) 0.4771(6) 0.0259(10) Uani 1 1 d .
C007 C 1.0259(4) 0.1253(2) 0.6130(6) 0.0305(10) Uani 1 1 d .
H007 H 1.0105 0.1596 0.6891 0.037 Uiso 1 1 calc R
C008 C 0.7183(3) 0.25042(17) 0.5055(6) 0.0256(9) Uani 1 1 d .
C009 C 0.8264(4) 0.14311(19) 0.4474(6) 0.0272(10) Uani 1 1 d .
C00A C 0.5319(4) 0.18467(19) 0.5490(6) 0.0305(10) Uani 1 1 d .
H00A H 0.5776 0.1480 0.5451 0.037 Uiso 1 1 calc R
C00B C 0.6944(3) 0.36513(18) 0.5164(7) 0.0306(10) Uani 1 1 d .
C00C C 0.5886(4) 0.24328(17) 0.5256(6) 0.0262(9) Uani 1 1 d .
C00D C 0.9184(4) 0.25330(18) 0.4853(6) 0.0300(10) Uani 1 1 d .
H00D H 0.9985 0.2401 0.4755 0.036 Uiso 1 1 calc R
O00E O 0.8232(3) 0.54518(16) 0.5297(11) 0.095(2) Uani 1 1 d .
C00F C 0.5170(4) 0.29855(19) 0.5325(7) 0.0334(11) Uani 1 1 d .
C00G C 0.9680(4) 0.0573(2) 0.3637(7) 0.0343(11) Uani 1 1 d .
H00G H 0.9123 0.0453 0.2738 0.041 Uiso 1 1 calc R
C00H C 1.0743(4) 0.0240(2) 0.3846(7) 0.0405(12) Uani 1 1 d .
H00H H 1.0905 -0.0099 0.3070 0.049 Uiso 1 1 calc R
C00I C 0.5742(4) 0.35918(19) 0.5240(7) 0.0368(11) Uani 1 1 d .
H00I H 0.5263 0.3951 0.5239 0.044 Uiso 1 1 calc R
C00J C 0.7660(4) 0.42526(17) 0.5144(8) 0.0362(11) Uani 1 1 d .
H00B H 0.8189 0.4276 0.6215 0.043 Uiso 1 1 calc R
H00C H 0.8150 0.4281 0.4031 0.043 Uiso 1 1 calc R
C00K C 1.1564(4) 0.0404(2) 0.5186(8) 0.0393(12) Uani 1 1 d .
H00K H 1.2283 0.0180 0.5308 0.047 Uiso 1 1 calc R
C00L C 1.1318(4) 0.0907(2) 0.6369(7) 0.0361(11) Uani 1 1 d .
H00L H 1.1859 0.1011 0.7309 0.043 Uiso 1 1 calc R
C00M C 0.4095(4) 0.1816(2) 0.5774(7) 0.0401(12) Uani 1 1 d .
H00M H 0.3732 0.1427 0.5962 0.048 Uiso 1 1 calc R
C00N C 0.3910(4) 0.2927(2) 0.5572(8) 0.0473(15) Uani 1 1 d .
H00N H 0.3429 0.3286 0.5588 0.057 Uiso 1 1 calc R
C00O C 0.3386(4) 0.2353(2) 0.5786(8) 0.0476(14) Uani 1 1 d .
H00O H 0.2551 0.2322 0.5942 0.057 Uiso 1 1 calc R
C00P C 0.7189(5) 0.5337(2) 0.5271(12) 0.0581(16) Uani 1 1 d .
C00Q C 0.6169(5) 0.5798(2) 0.5311(14) 0.086(3) Uani 1 1 d .
H00E H 0.5489 0.5629 0.4650 0.128 Uiso 1 1 calc GR
H00F H 0.6422 0.6183 0.4737 0.128 Uiso 1 1 calc GR
H00J H 0.5941 0.5879 0.6571 0.128 Uiso 1 1 calc GR

loop_
_atom_site_aniso_label
_atom_site_aniso_U_11
_atom_site_aniso_U_22
_atom_site_aniso_U_33
_atom_site_aniso_U_23
_atom_site_aniso_U_13
_atom_site_aniso_U_12
O001 0.0337(17) 0.0301(16) 0.058(2) -0.0124(17) -0.0098(17) -0.0011(15)
N002 0.0295(18) 0.0210(16) 0.033(2) 0.0004(18) 0.002(2) -0.0024(14)
O003 0.0351(16) 0.0224(16) 0.113(3) 0.000(2) 0.001(2) 0.0022(13)
N004 0.0245(18) 0.0245(18) 0.049(2) 0.0020(19) 0.002(2) -0.0028(14)
C005 0.028(2) 0.027(2) 0.023(2) -0.001(2) 0.001(2) -0.0001(17)
C006 0.029(2) 0.020(2) 0.029(2) 0.0039(18) 0.004(2) -0.0049(17)
C007 0.035(2) 0.025(2) 0.032(3) 0.0010(19) 0.002(2) -0.0009(19)
C008 0.031(2) 0.0236(19) 0.022(2) 0.002(2) 0.000(2) -0.0048(17)
C009 0.030(2) 0.026(2) 0.025(2) -0.0009(19) 0.001(2) -0.0038(19)
C00A 0.033(2) 0.032(2) 0.027(2) 0.002(2) 0.000(2) -0.0049(18)
C00B 0.032(2) 0.023(2) 0.037(3) 0.002(2) -0.004(2) -0.0001(17)
C00C 0.030(2) 0.027(2) 0.021(2) 0.0053(19) -0.003(2) -0.0022(17)
C00D 0.025(2) 0.028(2) 0.036(3) -0.001(2) 0.000(2) 0.0005(17)
O00E 0.040(2) 0.0284(19) 0.216(6) -0.007(3) -0.007(4) -0.0053(15)
C00F 0.032(2) 0.028(2) 0.040(3) 0.003(2) -0.004(2) -0.0013(18)
C00G 0.042(3) 0.024(2) 0.037(2) 0.000(2) 0.004(2) -0.006(2)
C00H 0.047(3) 0.029(2) 0.045(3) -0.002(2) 0.013(3) 0.005(2)
C00I 0.037(2) 0.023(2) 0.050(3) 0.002(2) -0.003(3) 0.0034(18)
C00J 0.033(2) 0.024(2) 0.051(3) -0.001(3) 0.004(3) 0.0030(17)
C00K 0.033(2) 0.033(2) 0.052(3) 0.013(3) 0.013(3) 0.0030(19)
C00L 0.028(2) 0.039(3) 0.042(3) 0.007(2) 0.001(2) -0.008(2)
C00M 0.038(3) 0.034(2) 0.049(3) 0.002(2) -0.004(2) -0.013(2)
C00N 0.027(2) 0.039(3) 0.076(4) 0.005(3) -0.005(3) 0.003(2)
C00O 0.024(2) 0.047(3) 0.072(4) 0.005(3) -0.001(3) -0.011(2)
C00P 0.045(3) 0.022(2) 0.108(5) -0.002(3) 0.005(4) 0.001(2)
C00Q 0.045(3) 0.030(3) 0.182(8) 0.007(5) 0.004(5) 0.005(2)

loop_
_atom_type_symbol
_atom_type_description
_atom_type_scat_dispersion_real
_atom_type_scat_dispersion_imag
_atom_type_scat_source
C C 0.0033 0.0016 'International Tables Vol C Tables 4.2.6.8 and 6.1.1.4'
H H 0.0000 0.0000 'International Tables Vol C Tables 4.2.6.8 and 6.1.1.4'
N N 0.0061 0.0033 'International Tables Vol C Tables 4.2.6.8 and 6.1.1.4'
O O 0.0106 0.0060 'International Tables Vol C Tables 4.2.6.8 and 6.1.1.4'

loop_
_geom_angle_atom_site_label_1
_geom_angle_atom_site_label_2
_geom_angle_atom_site_label_3
_geom_angle
N004 N002 C008 113.8(3)
N004 N002 C00B 121.3(3)
C008 N002 C00B 124.9(3)
C00P O003 C00J 117.0(3)
C00D N004 N002 102.9(3)
C008 C005 C009 128.6(4)
C00D C005 C008 104.3(3)
C00D C005 C009 126.2(4)
C007 C006 C009 123.2(4)
C007 C006 C00G 119.1(4)
C00G C006 C009 117.7(4)
C006 C007 H007 119.7
C006 C007 C00L 120.6(4)
C00L C007 H007 119.7
N002 C008 C005 104.6(3)
N002 C008 C00C 117.4(3)
C005 C008 C00C 138.0(3)
O001 C009 C005 121.4(4)
O001 C009 C006 119.8(4)
C005 C009 C006 118.7(3)
C00C C00A H00A 120.0
C00M C00A H00A 120.0
C00M C00A C00C 120.0(4)
N002 C00B C00J 114.7(3)
C00I C00B N002 118.1(4)
C00I C00B C00J 127.2(4)
C00A C00C C008 123.1(4)
C00A C00C C00F 118.9(4)
C00F C00C C008 117.9(3)
N004 C00D C005 114.5(3)
N004 C00D H00D 122.7
C005 C00D H00D 122.7
C00C C00F C00I 119.9(4)
C00N C00F C00C 118.8(4)
C00N C00F C00I 121.2(4)
C006 C00G H00G 119.8
C00H C00G C006 120.3(4)
C00H C00G H00G 119.8
C00G C00H H00H 119.7
C00K C00H C00G 120.6(5)
C00K C00H H00H 119.7
C00B C00I C00F 121.6(4)
C00B C00I H00I 119.2
C00F C00I H00I 119.2
O003 C00J C00B 105.4(3)
O003 C00J H00B 110.7
O003 C00J H00C 110.7
C00B C00J H00B 110.7
C00B C00J H00C 110.7
H00B C00J H00C 108.8
C00H C00K H00K 120.0
C00H C00K C00L 119.9(4)
C00L C00K H00K 120.0
C007 C00L C00K 119.5(4)
C007 C00L H00L 120.3
C00K C00L H00L 120.3
C00A C00M H00M 119.3
C00A C00M C00O 121.3(4)
C00O C00M H00M 119.3
C00F C00N H00N 119.6
C00O C00N C00F 120.9(4)
C00O C00N H00N 119.6
C00M C00O H00O 120.0
C00N C00O C00M 120.0(4)
C00N C00O H00O 120.0
O003 C00P C00Q 111.0(4)
O00E C00P O003 122.0(4)
O00E C00P C00Q 126.9(4)
C00P C00Q H00E 109.5
C00P C00Q H00F 109.5
C00P C00Q H00J 109.5
H00E C00Q H00F 109.5
H00E C00Q H00J 109.5
H00F C00Q H00J 109.5

loop_
_geom_bond_atom_site_label_1
_geom_bond_atom_site_label_2
_geom_bond_distance
O001 C009 1.223(5)
N002 N004 1.365(4)
N002 C008 1.375(5)
N002 C00B 1.394(5)
O003 C00J 1.438(5)
O003 C00P 1.337(5)
N004 C00D 1.319(5)
C005 C008 1.410(5)
C005 C009 1.486(5)
C005 C00D 1.394(5)
C006 C007 1.382(6)
C006 C009 1.498(6)
C006 C00G 1.397(6)
C007 H007 0.9300
C007 C00L 1.391(6)
C008 C00C 1.447(6)
C00A H00A 0.9300
C00A C00C 1.405(5)
C00A C00M 1.367(6)
C00B C00I 1.333(5)
C00B C00J 1.504(5)
C00C C00F 1.417(6)
C00D H00D 0.9300
O00E C00P 1.177(5)
C00F C00I 1.438(6)
C00F C00N 1.407(6)
C00G H00G 0.9300
C00G C00H 1.380(6)
C00H H00H 0.9300
C00H C00K 1.370(7)
C00I H00I 0.9300
C00J H00B 0.9700
C00J H00C 0.9700
C00K H00K 0.9300
C00K C00L 1.396(7)
C00L H00L 0.9300
C00M H00M 0.9300
C00M C00O 1.385(7)
C00N H00N 0.9300
C00N C00O 1.360(6)
C00O H00O 0.9300
C00P C00Q 1.492(7)
C00Q H00E 0.9600
C00Q H00F 0.9600
C00Q H00J 0.9600
